data_7213820
loop_
_publ_author_name
'Surbella III, Robert G.'
'Cahill, Christopher L.'

_publ_section_title
;
 The exploration of supramolecular interactions stemming from the
 [UO2(NCS)4(H2O)]2&#x2212; tecton and substituted pyridinium cations
;
_journal_issue 12
_journal_name_full CrystEngComm
_journal_page_first 2352
_journal_paper_doi 10.1039/c3ce42106f
_journal_volume 16
_journal_year 2014
_chemical_formula_moiety '(C5 H5 I N 1+)2,(U O3 C4 H2 N4 S4 2-),(H2 O)'
_chemical_formula_sum 'C14 H14 I2 N6 O4 S4 U'
_chemical_formula_weight 950.45
_chemical_properties_physical thermochromic
_space_group_crystal_system orthorhombic
_space_group_IT_number 57
_space_group_name_Hall '-P 2c 2b'
_space_group_name_H-M_alt 'P b c m'
_symmetry_cell_setting orthorhombic
_symmetry_Int_Tables_number 57
_symmetry_space_group_name_Hall '-P 2c 2b'
_symmetry_space_group_name_H-M 'P b c m'
_atom_sites_solution_hydrogens geom
_audit_creation_method SHELXL-2013
_cell_angle_alpha 90
_cell_angle_beta 90
_cell_angle_gamma 90
_cell_formula_units_Z 4
_cell_length_a 6.7452(4)
_cell_length_b 15.1032(8)
_cell_length_c 25.9377(14)
_cell_measurement_reflns_used 3790
_cell_measurement_temperature 293(2)
_cell_measurement_theta_max 44.268
_cell_measurement_theta_min 5.394
_cell_volume 2642.4(3)
_computing_cell_refinement 'SAINT (Bruker AXS, 2013)'
_computing_data_collection 'APEX II (Bruker AXS, 2013)'
_computing_data_reduction 'SAINT (Bruker AXS, 2013)'
_computing_molecular_graphics 'Crystal Maker v.8.2.2 (Palmer 2009)'
_computing_publication_material 'WINGX (Farrugia, 2012)'
_computing_structure_refinement 'SHELXL-2013 (Sheldrick, 2013)'
_computing_structure_solution 'SIR92 (Altomare, 1993)'
_diffrn_ambient_temperature 293(2)
_diffrn_measured_fraction_theta_full 1.000
_diffrn_measured_fraction_theta_max 0.963
_diffrn_measurement_device_type 'Bruker ApexII CCD'
_diffrn_measurement_method 'Omega and Phi Scans'
_diffrn_radiation_probe x-ray
_diffrn_radiation_type MoK\a
_diffrn_radiation_wavelength 0.71073
_diffrn_reflns_av_R_equivalents 0.0612
_diffrn_reflns_av_unetI/netI 0.0425
_diffrn_reflns_Laue_measured_fraction_full 1.000
_diffrn_reflns_Laue_measured_fraction_max 0.963
_diffrn_reflns_limit_h_max 9
_diffrn_reflns_limit_h_min -9
_diffrn_reflns_limit_k_max 20
_diffrn_reflns_limit_k_min -20
_diffrn_reflns_limit_l_max 36
_diffrn_reflns_limit_l_min -36
_diffrn_reflns_number 26739
_diffrn_reflns_point_group_measured_fraction_full 1.000
_diffrn_reflns_point_group_measured_fraction_max 0.963
_diffrn_reflns_theta_full 25.000
_diffrn_reflns_theta_max 30.323
_diffrn_reflns_theta_min 2.697
_diffrn_source 'fine-focus sealed X-ray tube'
_exptl_absorpt_coefficient_mu 8.826
_exptl_absorpt_correction_T_max 0.7460
_exptl_absorpt_correction_T_min 0.5821
_exptl_absorpt_correction_type multi-scan
_exptl_absorpt_process_details 'SADABS, G. Sheldrick (1999)'
_exptl_crystal_colour 'Orange (293(2)K) Yellow (100(2)K)'
_exptl_crystal_density_diffrn 2.379
_exptl_crystal_description Prism
_exptl_crystal_F_000 1720
_exptl_crystal_recrystallization_method 'Slow Aqueous Evaporation'
_exptl_crystal_size_max 0.128
_exptl_crystal_size_mid 0.083
_exptl_crystal_size_min 0.053
_refine_diff_density_max 1.043
_refine_diff_density_min -1.197
_refine_diff_density_rms 0.140
_refine_ls_extinction_method none
_refine_ls_goodness_of_fit_ref 1.001
_refine_ls_hydrogen_treatment constr
_refine_ls_matrix_type full
_refine_ls_number_parameters 148
_refine_ls_number_reflns 3910
_refine_ls_number_restraints 0
_refine_ls_restrained_S_all 1.001
_refine_ls_R_factor_all 0.0720
_refine_ls_R_factor_gt 0.0358
_refine_ls_shift/su_max 0.001
_refine_ls_shift/su_mean 0.000
_refine_ls_structure_factor_coef Fsqd
_refine_ls_weighting_details 'w=1/[\s^2^(Fo^2^)+(0.0252P)^2^+4.5113P] where P=(Fo^2^+2Fc^2^)/3'
_refine_ls_weighting_scheme calc
_refine_ls_wR_factor_gt 0.0648
_refine_ls_wR_factor_ref 0.0752
_reflns_Friedel_coverage 0.000
_reflns_number_gt 2658
_reflns_number_total 3910
_reflns_threshold_expression 'I > 2\s(I)'
_cod_data_source_file c3ce42106f.txt
_cod_data_source_block Compound_3RT
_cod_database_code 7213820
_shelx_space_group_comment
;
The symmetry employed for this shelxl refinement is uniquely defined
by the following loop, which should always be used as a source of
symmetry information in preference to the above space-group names.
They are only intended as comments.
;
_shelxl_version_number 2013-4

loop_
_space_group_symop_operation_xyz
'x, y, z'
'-x, -y, z+1/2'
'x, -y+1/2, -z'
'-x, y+1/2, -z+1/2'
'-x, -y, -z'
'x, y, -z-1/2'
'-x, y-1/2, z'
'x, -y-1/2, z-1/2'

loop_
_atom_site_label
_atom_site_type_symbol
_atom_site_fract_x
_atom_site_fract_y
_atom_site_fract_z
_atom_site_U_iso_or_equiv
_atom_site_adp_type
_atom_site_occupancy
_atom_site_site_symmetry_order
_atom_site_calc_flag
_atom_site_refinement_flags_posn
_atom_site_refinement_flags_adp
_atom_site_refinement_flags_occupancy
C1 C 0.6572(8) 0.3061(4) 0.8790(2) 0.0478(13) Uani 1 1 d . . .
C2 C 0.7643(8) 0.5683(4) 0.8223(2) 0.0466(13) Uani 1 1 d . . .
C3 C 0.1748(9) 0.4100(5) 0.8575(2) 0.0618(16) Uani 1 1 d . . .
H3 H 0.1413 0.3716 0.8309 0.074 Uiso 1 1 calc R U .
C4 C 0.1741(9) 0.3811(4) 0.9070(2) 0.0570(14) Uani 1 1 d . . .
H4 H 0.1408 0.3228 0.9146 0.068 Uiso 1 1 calc R U .
C5 C 0.2230(8) 0.4389(4) 0.9457(2) 0.0530(14) Uani 1 1 d . . .
C6 C 0.2711(9) 0.5247(4) 0.9339(3) 0.0655(17) Uani 1 1 d . . .
H6 H 0.3027 0.5646 0.9600 0.079 Uiso 1 1 calc R U .
C7 C 0.2720(10) 0.5511(5) 0.8837(3) 0.0681(18) Uani 1 1 d . . .
H7 H 0.3063 0.6089 0.8751 0.082 Uiso 1 1 calc R U .
N1 N 0.6335(8) 0.3188(3) 0.83534(17) 0.0613(13) Uani 1 1 d . . .
N2 N 0.7454(8) 0.4992(3) 0.8051(2) 0.0680(14) Uani 1 1 d . . .
N3 N 0.2235(7) 0.4936(4) 0.8471(2) 0.0617(13) Uani 1 1 d . . .
H3A H 0.2235 0.5110 0.8156 0.074 Uiso 1 1 calc R U .
O1 O 0.4149(8) 0.4111(3) 0.7500 0.0520(13) Uani 1 2 d S T P
O2 O 0.9098(8) 0.3383(4) 0.7500 0.0588(14) Uani 1 2 d S T P
OW1 O 0.5026(8) 0.2201(3) 0.7500 0.0536(14) Uani 1 2 d S T P
OW2 O 0.8064(9) 0.0914(4) 0.7500 0.0676(16) Uani 1 2 d S T P
S1 S 0.6837(3) 0.28651(14) 0.93915(6) 0.0797(5) Uani 1 1 d . . .
S2 S 0.7942(4) 0.66619(11) 0.84522(7) 0.0893(7) Uani 1 1 d . . .
I1 I 0.21818(7) 0.39716(3) 1.02238(2) 0.07331(15) Uani 1 1 d . . .
U1 U 0.66311(4) 0.37449(2) 0.7500 0.03907(9) Uani 1 2 d S T P

loop_
_atom_site_aniso_label
_atom_site_aniso_U_11
_atom_site_aniso_U_22
_atom_site_aniso_U_33
_atom_site_aniso_U_23
_atom_site_aniso_U_13
_atom_site_aniso_U_12
C1 0.049(3) 0.052(3) 0.042(3) 0.003(2) 0.003(3) -0.007(3)
C2 0.049(3) 0.051(3) 0.039(3) -0.004(2) -0.006(2) 0.002(3)
C3 0.057(4) 0.073(4) 0.055(4) -0.016(3) -0.007(3) 0.002(3)
C4 0.060(4) 0.062(4) 0.049(3) -0.006(3) 0.001(3) 0.006(3)
C5 0.041(3) 0.070(4) 0.048(3) -0.012(3) -0.001(2) 0.011(3)
C6 0.061(4) 0.066(4) 0.070(5) -0.022(3) 0.005(3) -0.004(3)
C7 0.070(4) 0.065(4) 0.069(5) -0.006(4) 0.015(4) -0.010(3)
N1 0.080(4) 0.066(3) 0.038(3) 0.003(2) -0.002(2) -0.009(3)
N2 0.085(4) 0.054(3) 0.065(3) -0.009(3) -0.008(3) -0.005(3)
N3 0.050(3) 0.081(4) 0.054(3) 0.006(3) 0.006(2) 0.008(3)
O1 0.053(3) 0.062(3) 0.041(3) 0.000 0.000 0.005(3)
O2 0.059(3) 0.063(3) 0.054(3) 0.000 0.000 0.007(3)
OW1 0.070(4) 0.041(3) 0.050(3) 0.000 0.000 -0.013(3)
OW2 0.069(4) 0.070(4) 0.064(4) 0.000 0.000 -0.007(3)
S1 0.0987(14) 0.1031(14) 0.0372(8) 0.0145(8) -0.0030(9) 0.0055(11)
S2 0.1417(19) 0.0491(9) 0.0773(13) -0.0188(9) -0.0407(12) 0.0169(11)
I1 0.0762(3) 0.0942(3) 0.0495(2) -0.0080(2) -0.0032(2) 0.0189(2)
U1 0.04409(16) 0.04013(15) 0.03298(14) 0.000 0.000 -0.00065(13)

loop_
_atom_type_symbol
_atom_type_description
_atom_type_scat_dispersion_real
_atom_type_scat_dispersion_imag
_atom_type_scat_source
C C 0.0033 0.0016 'International Tables Vol C Tables 4.2.6.8 and 6.1.1.4'
H H 0.0000 0.0000 'International Tables Vol C Tables 4.2.6.8 and 6.1.1.4'
N N 0.0061 0.0033 'International Tables Vol C Tables 4.2.6.8 and 6.1.1.4'
O O 0.0106 0.0060 'International Tables Vol C Tables 4.2.6.8 and 6.1.1.4'
S S 0.1246 0.1234 'International Tables Vol C Tables 4.2.6.8 and 6.1.1.4'
I I -0.4742 1.8119 'International Tables Vol C Tables 4.2.6.8 and 6.1.1.4'
U U -9.6767 9.6646 'International Tables Vol C Tables 4.2.6.8 and 6.1.1.4'

loop_
_geom_angle_atom_site_label_1
_geom_angle_atom_site_label_2
_geom_angle_atom_site_label_3
_geom_angle
_geom_angle_site_symmetry_1
_geom_angle_site_symmetry_3
N1 C1 S1 178.1(6) . .
N2 C2 S2 178.5(6) . .
N3 C3 C4 119.8(6) . .
N3 C3 H3 120.1 . .
C4 C3 H3 120.1 . .
C3 C4 C5 119.2(6) . .
C3 C4 H4 120.4 . .
C5 C4 H4 120.4 . .
C4 C5 C6 119.8(6) . .
C4 C5 I1 120.1(5) . .
C6 C5 I1 120.1(4) . .
C7 C6 C5 119.3(6) . .
C7 C6 H6 120.3 . .
C5 C6 H6 120.3 . .
N3 C7 C6 119.4(6) . .
N3 C7 H7 120.3 . .
C6 C7 H7 120.3 . .
C1 N1 U1 163.0(5) . .
C2 N2 U1 164.6(5) . .
C7 N3 C3 122.5(6) . .
C7 N3 H3A 118.8 . .
C3 N3 H3A 118.8 . .
O2 U1 O1 179.9(2) . .
O2 U1 N1 88.24(14) . .
O1 U1 N1 91.78(14) . .
O2 U1 N1 88.24(14) . 6_557
O1 U1 N1 91.78(14) . 6_557
N1 U1 N1 137.3(2) . 6_557
O2 U1 N2 91.4(2) . 6_557
O1 U1 N2 88.52(19) . 6_557
N1 U1 N2 147.34(18) . 6_557
N1 U1 N2 75.26(17) 6_557 6_557
O2 U1 N2 91.4(2) . .
O1 U1 N2 88.52(19) . .
N1 U1 N2 75.25(17) . .
N1 U1 N2 147.35(18) 6_557 .
N2 U1 N2 72.1(3) 6_557 .
O2 U1 OW1 96.7(2) . .
O1 U1 OW1 83.3(2) . .
N1 U1 OW1 69.12(12) . .
N1 U1 OW1 69.12(12) 6_557 .
N2 U1 OW1 143.09(13) 6_557 .
N2 U1 OW1 143.09(13) . .

loop_
_geom_bond_atom_site_label_1
_geom_bond_atom_site_label_2
_geom_bond_distance
_geom_bond_site_symmetry_2
C1 N1 1.159(6) .
C1 S1 1.599(6) .
C2 N2 1.141(6) .
C2 S2 1.607(6) .
C3 N3 1.332(8) .
C3 C4 1.355(8) .
C3 H3 0.9300 .
C4 C5 1.370(8) .
C4 H4 0.9300 .
C5 C6 1.371(8) .
C5 I1 2.087(6) .
C6 C7 1.363(9) .
C6 H6 0.9300 .
C7 N3 1.327(8) .
C7 H7 0.9300 .
N1 U1 2.376(5) .
N2 U1 2.430(5) .
N3 H3A 0.8600 .
O1 U1 1.763(5) .
O2 U1 1.751(5) .
OW1 U1 2.570(5) .
U1 N1 2.376(5) 6_557
U1 N2 2.430(5) 6_557
